data_7233829
loop_
_publ_author_name
'Gabriel E. Schneider'
'Antonio Pertegas'
'Edwin C. Constable'
'Catherine E. Housecroft'
'Nik Hostettler'
'Collin D. Morris'
'Jennifer A. Zampese'
'Henk J. Bolink'
'Jose M. Junquera-Hernandez'
'Enrique Orti'
'Michele Sessolo'

_publ_section_title
;
 Bright and stable light-emitting electrochemical cells based on an
 intramolecularly pi-stacked, 2-naphthyl-substituted iridium complex
;
_journal_name_full 'Journal of Materials Chemistry C'
_journal_page_first 7047
_journal_page_last 7055
_journal_paper_doi 10.1039/C4TC01171F
_journal_volume 2
_journal_year 2014
_chemical_formula_moiety 'C42 H30 Ir N4, F6 P'
_chemical_formula_sum 'C42 H30 F6 Ir N4 P'
_chemical_formula_weight 927.89
_space_group_crystal_system orthorhombic
_space_group_IT_number 68
_space_group_name_Hall '-C 2a 2ac'
_space_group_name_H-M_alt 'C c c a :2'
_atom_sites_solution_hydrogens geom
_cell_angle_alpha 90
_cell_angle_beta 90
_cell_angle_gamma 90
_cell_formula_units_Z 16
_cell_length_a 23.8655(10)
_cell_length_b 34.2298(10)
_cell_length_c 17.5645(5)
_cell_measurement_reflns_used 9974
_cell_measurement_temperature 296(2)
_cell_measurement_theta_max 67.78
_cell_measurement_theta_min 4.52
_cell_volume 14348.6(8)
_computing_cell_refinement 'Bruker SAINT'
_computing_data_collection 'Bruker APEX2'
_computing_data_reduction 'Bruker SAINT'
_computing_molecular_graphics 'Bruker SHELXTL'
_computing_publication_material 'Bruker SHELXTL'
_computing_structure_refinement 'SHELXL-2013 (Sheldrick, 2013)'
_computing_structure_solution 'SHELXS-97 (Sheldrick, 2008)'
_diffrn_ambient_temperature 296(2)
_diffrn_measured_fraction_theta_full 0.999
_diffrn_measured_fraction_theta_max 0.992
_diffrn_measurement_device_type 'Bruker APEX-II CCD'
_diffrn_measurement_method '\f and \w scans'
_diffrn_radiation_type CuK\a
_diffrn_radiation_wavelength 1.54178
_diffrn_reflns_av_R_equivalents 0.0482
_diffrn_reflns_av_unetI/netI 0.0207
_diffrn_reflns_Laue_measured_fraction_full 0.999
_diffrn_reflns_Laue_measured_fraction_max 0.992
_diffrn_reflns_limit_h_max 24
_diffrn_reflns_limit_h_min -28
_diffrn_reflns_limit_k_max 41
_diffrn_reflns_limit_k_min -40
_diffrn_reflns_limit_l_max 21
_diffrn_reflns_limit_l_min -21
_diffrn_reflns_number 108787
_diffrn_reflns_point_group_measured_fraction_full 0.999
_diffrn_reflns_point_group_measured_fraction_max 0.992
_diffrn_reflns_theta_full 66.500
_diffrn_reflns_theta_max 68.181
_diffrn_reflns_theta_min 3.380
_exptl_absorpt_coefficient_mu 8.224
_exptl_absorpt_correction_T_max 0.781
_exptl_absorpt_correction_T_min 0.581
_exptl_absorpt_correction_type multi-scan
_exptl_absorpt_process_details sadabs
_exptl_crystal_colour yellow
_exptl_crystal_density_diffrn 1.718
_exptl_crystal_description block
_exptl_crystal_F_000 7296
_exptl_crystal_size_max 0.220
_exptl_crystal_size_mid 0.060
_exptl_crystal_size_min 0.030
_refine_diff_density_max 2.867
_refine_diff_density_min -0.717
_refine_diff_density_rms 0.118
_refine_ls_extinction_coef .
_refine_ls_extinction_method none
_refine_ls_goodness_of_fit_ref 1.083
_refine_ls_hydrogen_treatment constr
_refine_ls_matrix_type full
_refine_ls_number_parameters 510
_refine_ls_number_reflns 6518
_refine_ls_number_restraints 6
_refine_ls_restrained_S_all 1.085
_refine_ls_R_factor_all 0.0556
_refine_ls_R_factor_gt 0.0439
_refine_ls_shift/su_max 0.005
_refine_ls_shift/su_mean 0.001
_refine_ls_structure_factor_coef Fsqd
_refine_ls_weighting_details
; 
 w=1/[\s^2^(Fo^2^)+(0.0473P)^2^+144.2324P] 
 where P=(Fo^2^+2Fc^2^)/3 
;
_refine_ls_weighting_scheme calc
_refine_ls_wR_factor_gt 0.1084
_refine_ls_wR_factor_ref 0.1222
_reflns_Friedel_coverage 0.000
_reflns_Friedel_fraction_full .
_reflns_Friedel_fraction_max .
_reflns_number_gt 5227
_reflns_number_total 6518
_reflns_threshold_expression 'I > 2\s(I)'
_cod_data_source_file J-Mater-Chem-C-2014-2-7047.cif
_cod_data_source_block gs88
_cod_original_sg_symbol_Hall '-C 2b 2bc'
_cod_original_sg_symbol_H-M 'C c c a'
_cod_database_code 7233829
_shelx_space_group_comment
; 
The symmetry employed for this shelxl refinement is uniquely defined 
by the following loop, which should always be used as a source of 
symmetry information in preference to the above space-group names. 
They are only intended as comments. 
;
_shelx_estimated_absorpt_t_min 0.265
_shelx_estimated_absorpt_t_max 0.790
_shelxl_version_number 2013-2

loop_
_space_group_symop_operation_xyz
'x, y, z'
'-x+1/2, -y, z'
'-x, y, -z+1/2'
'x+1/2, -y, -z+1/2'
'x+1/2, y+1/2, z'
'-x+1, -y+1/2, z'
'-x+1/2, y+1/2, -z+1/2'
'x+1, -y+1/2, -z+1/2'
'-x, -y, -z'
'x-1/2, y, -z'
'x, -y, z-1/2'
'-x-1/2, y, z-1/2'
'-x+1/2, -y+1/2, -z'
'x, y+1/2, -z'
'x+1/2, -y+1/2, z-1/2'
'-x, y+1/2, z-1/2'

loop_
_atom_site_label
_atom_site_type_symbol
_atom_site_fract_x
_atom_site_fract_y
_atom_site_fract_z
_atom_site_U_iso_or_equiv
_atom_site_adp_type
_atom_site_occupancy
_atom_site_site_symmetry_order
_atom_site_calc_flag
_atom_site_refinement_flags_posn
_atom_site_refinement_flags_adp
_atom_site_refinement_flags_occupancy
_atom_site_disorder_assembly
_atom_site_disorder_group
Ir1 Ir 0.21682(2) 0.36392(2) 0.50223(2) 0.03633(11) Uani 1 1 d . . . . .
N1 N 0.26928(19) 0.34025(14) 0.5904(3) 0.0401(10) Uani 1 1 d . . . . .
N2 N 0.18936(19) 0.39441(15) 0.6070(3) 0.0420(11) Uani 1 1 d . . . . .
C1 C 0.3026(3) 0.30906(19) 0.5834(4) 0.0514(15) Uani 1 1 d . . . . .
H1A H 0.3026 0.2953 0.5377 0.062 Uiso 1 1 calc R U . . .
C2 C 0.3370(3) 0.2966(2) 0.6415(4) 0.0562(16) Uani 1 1 d . . . . .
H2A H 0.3601 0.2750 0.6349 0.067 Uiso 1 1 calc R U . . .
C3 C 0.3366(3) 0.3167(2) 0.7094(4) 0.0584(17) Uani 1 1 d . . . . .
H3A H 0.3592 0.3086 0.7495 0.070 Uiso 1 1 calc R U . . .
C4 C 0.3026(3) 0.3485(2) 0.7175(4) 0.0541(15) Uani 1 1 d . . . . .
H4A H 0.3019 0.3623 0.7631 0.065 Uiso 1 1 calc R U . . .
C5 C 0.2691(2) 0.36014(18) 0.6565(3) 0.0434(13) Uani 1 1 d . . . . .
C6 C 0.2293(2) 0.39343(19) 0.6617(3) 0.0444(13) Uani 1 1 d . . . . .
C7 C 0.2330(3) 0.4215(2) 0.7171(4) 0.0575(17) Uani 1 1 d . . . . .
H7A H 0.2609 0.4201 0.7539 0.069 Uiso 1 1 calc R U . . .
C8 C 0.1954(3) 0.4516(2) 0.7178(4) 0.0643(19) Uani 1 1 d . . . . .
H8A H 0.1990 0.4717 0.7530 0.077 Uiso 1 1 calc R U . . .
C9 C 0.1520(3) 0.4518(2) 0.6658(4) 0.0579(17) Uani 1 1 d . . . . .
H9A H 0.1256 0.4717 0.6661 0.069 Uiso 1 1 calc R U . . .
C10 C 0.1486(2) 0.42184(19) 0.6131(3) 0.0463(14) Uani 1 1 d . . . . .
C11 C 0.0973(2) 0.4183(2) 0.5655(3) 0.0522(16) Uani 1 1 d . . . . .
C12 C 0.0800(3) 0.4502(3) 0.5187(4) 0.070(2) Uani 1 1 d . . . . .
H12A H 0.1017 0.4727 0.5172 0.083 Uiso 1 1 calc R U . . .
C13 C 0.0323(3) 0.4482(3) 0.4761(5) 0.075(2) Uani 1 1 d . . . . .
H13A H 0.0224 0.4687 0.4441 0.090 Uiso 1 1 calc R U . . .
C14 C -0.0008(3) 0.4159(2) 0.4806(4) 0.0630(18) Uani 1 1 d . . . . .
C15 C -0.0510(3) 0.4122(3) 0.4328(5) 0.087(3) Uani 1 1 d . . . . .
H15A H -0.0604 0.4317 0.3982 0.104 Uiso 1 1 calc R U . . .
C16 C -0.0829(4) 0.3806(4) 0.4398(6) 0.095(3) Uani 1 1 d . . . . .
H16A H -0.1151 0.3783 0.4103 0.114 Uiso 1 1 calc R U . . .
C17 C -0.0687(4) 0.3504(4) 0.4909(6) 0.094(3) Uani 1 1 d . . . . .
H17A H -0.0914 0.3284 0.4938 0.113 Uiso 1 1 calc R U . . .
C18 C -0.0227(3) 0.3528(3) 0.5362(6) 0.084(3) Uani 1 1 d . . . . .
H18A H -0.0148 0.3331 0.5710 0.101 Uiso 1 1 calc R U . . .
C19 C 0.0119(3) 0.3846(2) 0.5300(5) 0.0611(18) Uani 1 1 d . . . . .
C20 C 0.0638(3) 0.3870(2) 0.5726(4) 0.0567(17) Uani 1 1 d . . . . .
H20A H 0.0739 0.3667 0.6050 0.068 Uiso 1 1 calc R U . . .
C21 C 0.2571(3) 0.33695(18) 0.4168(3) 0.0443(13) Uani 1 1 d . . . . .
C22 C 0.2456(3) 0.2994(2) 0.3878(3) 0.0538(15) Uani 1 1 d . . . . .
H22A H 0.2154 0.2853 0.4068 0.065 Uiso 1 1 calc R U . . .
C23 C 0.2787(3) 0.2835(2) 0.3315(4) 0.065(2) Uani 1 1 d . . . . .
H23A H 0.2708 0.2586 0.3132 0.078 Uiso 1 1 calc R U . . .
C24 C 0.3234(3) 0.3040(3) 0.3022(4) 0.072(2) Uani 1 1 d . . . . .
H24A H 0.3451 0.2931 0.2637 0.086 Uiso 1 1 calc R U . . .
C25 C 0.3360(3) 0.3406(3) 0.3299(4) 0.0659(19) Uani 1 1 d . . . . .
H25A H 0.3665 0.3542 0.3104 0.079 Uiso 1 1 calc R U . . .
C26 C 0.3030(3) 0.3574(2) 0.3873(3) 0.0501(15) Uani 1 1 d . . . . .
C27 C 0.3132(3) 0.3958(2) 0.4205(4) 0.0501(14) Uani 1 1 d . . . . .
C28 C 0.3533(3) 0.4224(2) 0.3973(4) 0.0634(18) Uani 1 1 d . . . . .
H28A H 0.3781 0.4157 0.3586 0.076 Uiso 1 1 calc R U . . .
C29 C 0.3569(3) 0.4579(3) 0.4300(5) 0.076(2) Uani 1 1 d . . . . .
H29A H 0.3842 0.4756 0.4145 0.091 Uiso 1 1 calc R U . . .
C30 C 0.3193(4) 0.4677(2) 0.4874(5) 0.074(2) Uani 1 1 d . . . . .
H30A H 0.3200 0.4924 0.5095 0.089 Uiso 1 1 calc R U . . .
C31 C 0.2813(3) 0.4403(2) 0.5108(4) 0.0580(18) Uani 1 1 d . . . . .
H31A H 0.2574 0.4464 0.5509 0.070 Uiso 1 1 calc R U . . .
N3 N 0.2774(2) 0.40512(15) 0.4780(3) 0.0442(11) Uani 1 1 d . . . . .
C32 C 0.1644(3) 0.38467(19) 0.4216(3) 0.0463(14) Uani 1 1 d . . . . .
C33 C 0.1682(3) 0.4196(2) 0.3800(4) 0.0564(16) Uani 1 1 d . . . . .
H33A H 0.1973 0.4369 0.3902 0.068 Uiso 1 1 calc R U . . .
C34 C 0.1295(3) 0.4286(3) 0.3241(4) 0.069(2) Uani 1 1 d . . . . .
H34A H 0.1327 0.4519 0.2973 0.083 Uiso 1 1 calc R U . . .
C35 C 0.0861(3) 0.4032(3) 0.3079(4) 0.076(2) Uani 1 1 d . . . . .
H35A H 0.0605 0.4093 0.2698 0.092 Uiso 1 1 calc R U . . .
C36 C 0.0807(3) 0.3689(3) 0.3477(4) 0.065(2) Uani 1 1 d . . . . .
H36A H 0.0512 0.3520 0.3371 0.078 Uiso 1 1 calc R U . . .
C37 C 0.1200(3) 0.35962(19) 0.4046(3) 0.0474(14) Uani 1 1 d . . . . .
C38 C 0.1155(2) 0.3250(2) 0.4525(4) 0.0496(15) Uani 1 1 d . . . . .
C39 C 0.0753(3) 0.2958(2) 0.4480(5) 0.066(2) Uani 1 1 d . . . . .
H39A H 0.0480 0.2970 0.4102 0.079 Uiso 1 1 calc R U . . .
C40 C 0.0751(3) 0.2653(2) 0.4980(5) 0.077(3) Uani 1 1 d . . . . .
H40A H 0.0485 0.2455 0.4936 0.093 Uiso 1 1 calc R U . . .
C41 C 0.1148(3) 0.2640(2) 0.5553(5) 0.073(2) Uani 1 1 d . . . . .
H41A H 0.1147 0.2438 0.5909 0.088 Uiso 1 1 calc R U . . .
C42 C 0.1540(3) 0.2931(2) 0.5584(4) 0.0571(16) Uani 1 1 d . . . . .
H42A H 0.1809 0.2923 0.5967 0.069 Uiso 1 1 calc R U . . .
N4 N 0.1554(2) 0.32270(15) 0.5081(3) 0.0442(11) Uani 1 1 d . . . . .
P1 P 0.0000 0.48062(14) 0.7500 0.0824(9) Uani 1 2 d S T P . .
F10 F -0.0582(4) 0.4873(3) 0.7146(6) 0.189(4) Uani 1 1 d . . . . .
F11 F -0.0120(7) 0.4720(6) 0.8336(7) 0.132(6) Uani 0.5 1 d . . P A 1
F12 F 0.0000 0.4422(12) 0.7500 0.275(16) Uani 0.5 2 d S TU P A 1
F13 F 0.0000 0.5280(7) 0.7500 0.23(2) Uani 0.5 2 d S T P A 1
F11' F -0.0318(6) 0.5069(6) 0.8045(16) 0.179(10) Uani 0.5 1 d . . P A 2
F12' F 0.0373(8) 0.4431(5) 0.7249(16) 0.197(10) Uani 0.5 1 d . U P A 2
P2 P 0.0000 0.2500 0.7500 0.134(3) Uani 1 4 d S T P . .
F20 F 0.0580(6) 0.2500 0.7500 0.368(18) Uani 1 2 d S T P . .
F21 F 0.0083(11) 0.2230(5) 0.6855(9) 0.365(11) Uani 1 1 d . . . . .
P3 P 0.0000 0.2500 0.2500 0.0684(10) Uani 1 4 d S T P . .
F30 F 0.0647(4) 0.2500 0.2500 0.192(7) Uani 1 2 d S T P . .
F31 F 0.0000 0.2954(3) 0.2500 0.157(4) Uani 1 2 d S T P . .
F32 F 0.0000 0.2500 0.3369(5) 0.198(7) Uani 1 2 d S T P . .

loop_
_atom_site_aniso_label
_atom_site_aniso_U_11
_atom_site_aniso_U_22
_atom_site_aniso_U_33
_atom_site_aniso_U_23
_atom_site_aniso_U_13
_atom_site_aniso_U_12
Ir1 0.03146(16) 0.04599(17) 0.03155(15) -0.00601(9) -0.00136(8) 0.00011(9)
N1 0.035(2) 0.049(3) 0.036(2) -0.002(2) -0.0036(19) -0.004(2)
N2 0.032(2) 0.061(3) 0.033(2) -0.005(2) 0.0029(19) 0.000(2)
C1 0.042(3) 0.059(4) 0.053(4) -0.006(3) -0.003(3) 0.002(3)
C2 0.045(4) 0.065(4) 0.058(4) 0.000(3) -0.010(3) 0.005(3)
C3 0.048(4) 0.076(5) 0.050(4) 0.007(3) -0.016(3) -0.001(3)
C4 0.047(3) 0.072(4) 0.042(3) -0.001(3) -0.005(3) -0.001(3)
C5 0.035(3) 0.061(4) 0.035(3) -0.002(3) 0.000(2) -0.007(3)
C6 0.037(3) 0.061(4) 0.036(3) -0.005(3) 0.002(2) -0.003(3)
C7 0.051(4) 0.077(5) 0.045(3) -0.016(3) -0.009(3) -0.001(3)
C8 0.060(4) 0.076(5) 0.057(4) -0.026(4) 0.002(3) 0.001(4)
C9 0.041(3) 0.075(4) 0.058(4) -0.017(3) 0.003(3) 0.008(3)
C10 0.037(3) 0.059(4) 0.043(3) -0.008(3) 0.006(2) -0.004(3)
C11 0.032(3) 0.081(5) 0.044(3) -0.013(3) 0.004(2) 0.005(3)
C12 0.051(4) 0.090(6) 0.068(5) 0.001(4) 0.001(4) 0.001(4)
C13 0.060(5) 0.088(6) 0.078(5) 0.010(5) 0.000(4) 0.007(4)
C14 0.048(4) 0.078(5) 0.063(4) -0.008(4) 0.012(3) 0.010(4)
C15 0.052(4) 0.131(8) 0.078(6) -0.020(6) -0.001(4) 0.004(5)
C16 0.048(5) 0.139(9) 0.097(7) -0.025(7) -0.016(5) -0.008(5)
C17 0.053(5) 0.110(8) 0.119(8) -0.028(6) -0.020(5) -0.005(5)
C18 0.051(4) 0.091(6) 0.110(7) -0.022(6) 0.003(5) -0.006(4)
C19 0.049(4) 0.072(5) 0.063(4) -0.020(4) 0.007(3) -0.005(3)
C20 0.042(3) 0.077(5) 0.052(4) -0.019(3) 0.005(3) 0.006(3)
C21 0.045(3) 0.055(3) 0.033(3) -0.007(2) -0.004(2) 0.007(3)
C22 0.055(4) 0.066(4) 0.040(3) -0.006(3) -0.005(3) 0.009(3)
C23 0.077(5) 0.074(5) 0.043(4) -0.018(3) -0.009(3) 0.020(4)
C24 0.071(5) 0.098(6) 0.046(4) -0.020(4) 0.002(4) 0.026(5)
C25 0.053(4) 0.096(6) 0.049(4) -0.007(4) 0.007(3) 0.008(4)
C26 0.039(3) 0.074(4) 0.037(3) 0.000(3) 0.001(3) 0.009(3)
C27 0.036(3) 0.070(4) 0.043(3) -0.003(3) 0.002(3) 0.000(3)
C28 0.051(4) 0.089(5) 0.050(4) -0.002(4) 0.012(3) -0.009(4)
C29 0.063(5) 0.089(6) 0.076(5) 0.000(4) 0.015(4) -0.028(4)
C30 0.068(5) 0.068(5) 0.086(5) -0.016(4) 0.019(4) -0.023(4)
C31 0.061(4) 0.055(4) 0.058(4) -0.007(3) 0.013(3) -0.007(3)
N3 0.040(3) 0.053(3) 0.039(2) -0.008(2) 0.000(2) -0.003(2)
C32 0.041(3) 0.064(4) 0.033(3) -0.010(3) 0.004(2) 0.010(3)
C33 0.052(4) 0.068(4) 0.049(4) -0.003(3) 0.004(3) 0.010(3)
C34 0.067(5) 0.091(6) 0.049(4) 0.010(4) 0.004(3) 0.024(4)
C35 0.064(5) 0.117(7) 0.047(4) 0.000(4) -0.006(3) 0.035(5)
C36 0.047(4) 0.100(6) 0.047(4) -0.015(4) -0.007(3) 0.015(4)
C37 0.040(3) 0.064(4) 0.038(3) -0.008(3) -0.002(2) 0.011(3)
C38 0.035(3) 0.066(4) 0.047(3) -0.015(3) -0.003(3) 0.005(3)
C39 0.040(4) 0.073(5) 0.085(5) -0.022(4) -0.015(3) -0.001(3)
C40 0.041(4) 0.067(5) 0.125(8) -0.005(5) -0.005(4) -0.013(3)
C41 0.050(4) 0.071(5) 0.099(6) 0.014(4) -0.003(4) -0.009(4)
C42 0.047(4) 0.064(4) 0.061(4) 0.001(3) -0.005(3) -0.004(3)
N4 0.036(3) 0.056(3) 0.041(3) -0.005(2) -0.003(2) -0.001(2)
P1 0.0647(19) 0.125(3) 0.0572(16) 0.000 0.0086(14) 0.000
F10 0.116(6) 0.267(12) 0.184(9) 0.045(8) -0.034(6) -0.018(7)
F11 0.149(14) 0.188(16) 0.059(6) 0.017(8) 0.032(7) -0.052(13)
F12 0.31(4) 0.15(2) 0.36(4) 0.000 0.09(3) 0.000
F13 0.14(2) 0.085(15) 0.48(7) 0.000 -0.15(3) 0.000
F11' 0.089(11) 0.162(18) 0.29(3) -0.13(2) 0.033(13) 0.006(10)
F12' 0.140(14) 0.124(11) 0.33(2) -0.104(14) 0.164(15) -0.046(10)
P2 0.073(4) 0.239(10) 0.091(4) 0.000 0.000 0.000
F20 0.082(9) 0.80(5) 0.219(17) -0.18(3) 0.000 0.000
F21 0.39(2) 0.40(3) 0.300(17) -0.201(16) -0.02(2) 0.03(3)
P3 0.057(2) 0.095(3) 0.053(2) 0.000 0.000 0.000
F30 0.058(5) 0.242(14) 0.277(15) 0.147(12) 0.000 0.000
F31 0.143(9) 0.101(7) 0.225(13) 0.000 -0.016(9) 0.000
F32 0.267(15) 0.264(15) 0.064(5) 0.000 0.000 -0.161(14)

loop_
_atom_type_symbol
_atom_type_description
_atom_type_scat_dispersion_real
_atom_type_scat_dispersion_imag
_atom_type_scat_source
C C 0.0181 0.0091 'International Tables Vol C Tables 4.2.6.8 and 6.1.1.4'
H H 0.0000 0.0000 'International Tables Vol C Tables 4.2.6.8 and 6.1.1.4'
N N 0.0311 0.0180 'International Tables Vol C Tables 4.2.6.8 and 6.1.1.4'
F F 0.0727 0.0534 'International Tables Vol C Tables 4.2.6.8 and 6.1.1.4'
P P 0.2955 0.4335 'International Tables Vol C Tables 4.2.6.8 and 6.1.1.4'
Ir Ir -4.7710 6.5667 'International Tables Vol C Tables 4.2.6.8 and 6.1.1.4'

loop_
_geom_angle_atom_site_label_1
_geom_angle_atom_site_label_2
_geom_angle_atom_site_label_3
_geom_angle
_geom_angle_site_symmetry_1
_geom_angle_site_symmetry_3
C21 Ir1 C32 86.2(2) . .
C21 Ir1 N4 93.6(2) . .
C32 Ir1 N4 80.4(2) . .
C21 Ir1 N3 79.9(2) . .
C32 Ir1 N3 92.8(2) . .
N4 Ir1 N3 171.01(19) . .
C21 Ir1 N1 95.0(2) . .
C32 Ir1 N1 177.2(2) . .
N4 Ir1 N1 96.98(18) . .
N3 Ir1 N1 89.86(19) . .
C21 Ir1 N2 168.5(2) . .
C32 Ir1 N2 103.5(2) . .
N4 Ir1 N2 94.10(18) . .
N3 Ir1 N2 93.24(19) . .
N1 Ir1 N2 75.60(18) . .
C1 N1 C5 119.0(5) . .
C1 N1 Ir1 125.5(4) . .
C5 N1 Ir1 115.4(4) . .
C6 N2 C10 117.8(5) . .
C6 N2 Ir1 111.7(4) . .
C10 N2 Ir1 127.1(4) . .
N1 C1 C2 122.2(6) . .
N1 C1 H1A 118.9 . .
C2 C1 H1A 118.9 . .
C3 C2 C1 119.0(6) . .
C3 C2 H2A 120.5 . .
C1 C2 H2A 120.5 . .
C4 C3 C2 119.5(6) . .
C4 C3 H3A 120.3 . .
C2 C3 H3A 120.3 . .
C3 C4 C5 119.2(6) . .
C3 C4 H4A 120.4 . .
C5 C4 H4A 120.4 . .
N1 C5 C4 121.1(6) . .
N1 C5 C6 116.3(5) . .
C4 C5 C6 122.5(6) . .
N2 C6 C7 122.1(6) . .
N2 C6 C5 115.1(5) . .
C7 C6 C5 122.8(6) . .
C8 C7 C6 119.6(6) . .
C8 C7 H7A 120.2 . .
C6 C7 H7A 120.2 . .
C7 C8 C9 119.4(6) . .
C7 C8 H8A 120.3 . .
C9 C8 H8A 120.3 . .
C8 C9 C10 118.9(6) . .
C8 C9 H9A 120.6 . .
C10 C9 H9A 120.6 . .
N2 C10 C9 121.5(6) . .
N2 C10 C11 119.3(5) . .
C9 C10 C11 119.0(6) . .
C20 C11 C12 119.5(6) . .
C20 C11 C10 120.3(6) . .
C12 C11 C10 119.8(6) . .
C13 C12 C11 121.2(8) . .
C13 C12 H12A 119.4 . .
C11 C12 H12A 119.4 . .
C14 C13 C12 119.5(9) . .
C14 C13 H13A 120.2 . .
C12 C13 H13A 120.2 . .
C13 C14 C19 121.9(7) . .
C13 C14 C15 120.7(8) . .
C19 C14 C15 117.4(8) . .
C16 C15 C14 119.0(10) . .
C16 C15 H15A 120.5 . .
C14 C15 H15A 120.5 . .
C15 C16 C17 121.2(9) . .
C15 C16 H16A 119.4 . .
C17 C16 H16A 119.4 . .
C18 C17 C16 121.5(10) . .
C18 C17 H17A 119.3 . .
C16 C17 H17A 119.3 . .
C17 C18 C19 119.4(11) . .
C17 C18 H18A 120.3 . .
C19 C18 H18A 120.3 . .
C18 C19 C14 121.4(8) . .
C18 C19 C20 121.4(8) . .
C14 C19 C20 117.2(7) . .
C11 C20 C19 120.5(7) . .
C11 C20 H20A 119.8 . .
C19 C20 H20A 119.8 . .
C26 C21 C22 118.3(6) . .
C26 C21 Ir1 114.9(4) . .
C22 C21 Ir1 126.6(5) . .
C23 C22 C21 120.6(7) . .
C23 C22 H22A 119.7 . .
C21 C22 H22A 119.7 . .
C24 C23 C22 120.7(7) . .
C24 C23 H23A 119.6 . .
C22 C23 H23A 119.6 . .
C25 C24 C23 120.1(7) . .
C25 C24 H24A 119.9 . .
C23 C24 H24A 119.9 . .
C24 C25 C26 120.2(7) . .
C24 C25 H25A 119.9 . .
C26 C25 H25A 119.9 . .
C21 C26 C25 120.1(7) . .
C21 C26 C27 115.7(5) . .
C25 C26 C27 124.2(6) . .
N3 C27 C28 119.9(6) . .
N3 C27 C26 113.8(6) . .
C28 C27 C26 126.3(6) . .
C29 C28 C27 120.9(7) . .
C29 C28 H28A 119.6 . .
C27 C28 H28A 119.6 . .
C28 C29 C30 119.1(7) . .
C28 C29 H29A 120.4 . .
C30 C29 H29A 120.4 . .
C31 C30 C29 118.7(7) . .
C31 C30 H30A 120.7 . .
C29 C30 H30A 120.7 . .
N3 C31 C30 122.3(7) . .
N3 C31 H31A 118.9 . .
C30 C31 H31A 118.9 . .
C31 N3 C27 119.1(6) . .
C31 N3 Ir1 125.1(4) . .
C27 N3 Ir1 115.6(4) . .
C37 C32 C33 117.5(6) . .
C37 C32 Ir1 113.8(5) . .
C33 C32 Ir1 128.7(5) . .
C34 C33 C32 121.1(7) . .
C34 C33 H33A 119.4 . .
C32 C33 H33A 119.4 . .
C33 C34 C35 120.3(8) . .
C33 C34 H34A 119.8 . .
C35 C34 H34A 119.8 . .
C36 C35 C34 120.4(7) . .
C36 C35 H35A 119.8 . .
C34 C35 H35A 119.8 . .
C35 C36 C37 119.4(8) . .
C35 C36 H36A 120.3 . .
C37 C36 H36A 120.3 . .
C32 C37 C36 121.3(7) . .
C32 C37 C38 115.6(5) . .
C36 C37 C38 123.0(6) . .
N4 C38 C39 118.7(7) . .
N4 C38 C37 114.1(6) . .
C39 C38 C37 127.1(6) . .
C40 C39 C38 121.1(7) . .
C40 C39 H39A 119.4 . .
C38 C39 H39A 119.4 . .
C39 C40 C41 119.4(7) . .
C39 C40 H40A 120.3 . .
C41 C40 H40A 120.3 . .
C42 C41 C40 118.3(8) . .
C42 C41 H41A 120.9 . .
C40 C41 H41A 120.9 . .
N4 C42 C41 122.6(7) . .
N4 C42 H42A 118.7 . .
C41 C42 H42A 118.7 . .
C42 N4 C38 119.8(6) . .
C42 N4 Ir1 124.9(4) . .
C38 N4 Ir1 115.2(4) . .
F11' P1 F11' 107(2) 3_556 .
F12 P1 F11 78.9(9) . 3_556
F12 P1 F11 78.9(9) . .
F11 P1 F11 157.7(17) 3_556 .
F12 P1 F10 98.5(5) . .
F11' P1 F10 96.2(8) 3_556 .
F11' P1 F10 73.5(9) . .
F11 P1 F10 79.0(7) 3_556 .
F11 P1 F10 104.4(8) . .
F12 P1 F10 98.5(5) . 3_556
F11' P1 F10 73.5(9) 3_556 3_556
F11' P1 F10 96.2(8) . 3_556
F11 P1 F10 104.4(8) 3_556 3_556
F11 P1 F10 79.0(7) . 3_556
F10 P1 F10 162.9(9) . 3_556
F12 P1 F13 180.0 . .
F11 P1 F13 101.1(9) 3_556 .
F11 P1 F13 101.1(9) . .
F10 P1 F13 81.5(5) . .
F10 P1 F13 81.5(5) 3_556 .
F11' P1 F12' 91.4(10) 3_556 .
F11' P1 F12' 156.1(18) . .
F10 P1 F12' 120.2(11) . .
F10 P1 F12' 74.5(9) 3_556 .
F11' P1 F12' 156.1(18) 3_556 3_556
F11' P1 F12' 91.4(10) . 3_556
F10 P1 F12' 74.5(9) . 3_556
F10 P1 F12' 120.2(11) 3_556 3_556
F12' P1 F12' 75.4(11) . 3_556
F20 P2 F20 180.0 6_455 .
F20 P2 F21 97.8(10) 6_455 8_456
F20 P2 F21 82.2(10) . 8_456
F20 P2 F21 82.2(10) 6_455 3_556
F20 P2 F21 97.8(10) . 3_556
F21 P2 F21 79.7(15) 8_456 3_556
F20 P2 F21 82.2(10) 6_455 6_455
F20 P2 F21 97.8(10) . 6_455
F21 P2 F21 102.4(16) 8_456 6_455
F21 P2 F21 164(2) 3_556 6_455
F20 P2 F21 97.8(10) 6_455 .
F20 P2 F21 82.2(10) . .
F21 P2 F21 164(2) 8_456 .
F21 P2 F21 102.4(16) 3_556 .
F21 P2 F21 79.7(15) 6_455 .
F32 P3 F32 180.0 3 .
F32 P3 F30 90.000(1) 3 6_455
F32 P3 F30 90.000(1) . 6_455
F32 P3 F30 90.000(1) 3 .
F32 P3 F30 90.000(1) . .
F30 P3 F30 180.0 6_455 .
F32 P3 F31 90.0 3 6_455
F32 P3 F31 90.0 . 6_455
F30 P3 F31 90.000(1) 6_455 6_455
F30 P3 F31 90.0 . 6_455
F32 P3 F31 90.0 3 .
F32 P3 F31 90.0 . .
F30 P3 F31 90.0 6_455 .
F30 P3 F31 90.000(1) . .
F31 P3 F31 180.0 6_455 .

loop_
_geom_bond_atom_site_label_1
_geom_bond_atom_site_label_2
_geom_bond_distance
_geom_bond_site_symmetry_2
Ir1 C21 2.007(6) .
Ir1 C32 2.019(6) .
Ir1 N4 2.037(5) .
Ir1 N3 2.064(5) .
Ir1 N1 2.150(5) .
Ir1 N2 2.215(5) .
N1 C1 1.337(8) .
N1 C5 1.346(7) .
N2 C6 1.353(8) .
N2 C10 1.356(8) .
C1 C2 1.377(9) .
C1 H1A 0.9300 .
C2 C3 1.377(10) .
C2 H2A 0.9300 .
C3 C4 1.364(10) .
C3 H3A 0.9300 .
C4 C5 1.395(9) .
C4 H4A 0.9300 .
C5 C6 1.486(9) .
C6 C7 1.370(9) .
C7 C8 1.364(10) .
C7 H7A 0.9300 .
C8 C9 1.381(10) .
C8 H8A 0.9300 .
C9 C10 1.383(9) .
C9 H9A 0.9300 .
C10 C11 1.489(8) .
C11 C20 1.342(10) .
C11 C12 1.428(11) .
C12 C13 1.366(11) .
C12 H12A 0.9300 .
C13 C14 1.359(12) .
C13 H13A 0.9300 .
C14 C19 1.414(11) .
C14 C15 1.470(11) .
C15 C16 1.329(14) .
C15 H15A 0.9300 .
C16 C17 1.410(15) .
C16 H16A 0.9300 .
C17 C18 1.358(13) .
C17 H17A 0.9300 .
C18 C19 1.370(11) .
C18 H18A 0.9300 .
C19 C20 1.447(10) .
C20 H20A 0.9300 .
C21 C26 1.399(9) .
C21 C22 1.408(9) .
C22 C23 1.379(9) .
C22 H22A 0.9300 .
C23 C24 1.376(12) .
C23 H23A 0.9300 .
C24 C25 1.377(11) .
C24 H24A 0.9300 .
C25 C26 1.403(9) .
C25 H25A 0.9300 .
C26 C27 1.459(9) .
C27 N3 1.362(8) .
C27 C28 1.382(10) .
C28 C29 1.346(11) .
C28 H28A 0.9300 .
C29 C30 1.390(11) .
C29 H29A 0.9300 .
C30 C31 1.367(10) .
C30 H30A 0.9300 .
C31 N3 1.339(9) .
C31 H31A 0.9300 .
C32 C37 1.395(9) .
C32 C33 1.403(9) .
C33 C34 1.382(10) .
C33 H33A 0.9300 .
C34 C35 1.383(12) .
C34 H34A 0.9300 .
C35 C36 1.371(12) .
C35 H35A 0.9300 .
C36 C37 1.408(9) .
C36 H36A 0.9300 .
C37 C38 1.457(9) .
C38 N4 1.366(8) .
C38 C39 1.389(9) .
C39 C40 1.366(11) .
C39 H39A 0.9300 .
C40 C41 1.383(11) .
C40 H40A 0.9300 .
C41 C42 1.369(10) .
C41 H41A 0.9300 .
C42 N4 1.346(8) .
C42 H42A 0.9300 .
P1 F12 1.32(4) .
P1 F11' 1.517(15) 3_556
P1 F11' 1.517(15) .
P1 F11 1.524(11) 3_556
P1 F11 1.524(11) .
P1 F10 1.539(8) .
P1 F10 1.539(8) 3_556
P1 F13 1.62(2) .
P1 F12' 1.625(16) .
P1 F12' 1.625(16) 3_556
P2 F20 1.384(14) 6_455
P2 F20 1.384(14) .
P2 F21 1.475(13) 8_456
P2 F21 1.475(13) 3_556
P2 F21 1.475(13) 6_455
P2 F21 1.475(13) .
P3 F32 1.527(9) 3
P3 F32 1.527(9) .
P3 F30 1.543(9) 6_455
P3 F30 1.543(9) .
P3 F31 1.555(10) 6_455
P3 F31 1.555(10) .
